data_7240159
loop_
_publ_author_name
'Qiu, Ya-Ru'
'Li, Bang'
'Zhou, Yan'
'Su, Jian'
'Ge, Jing-Yuan'

_publ_section_title
;
 Pillar-template strategy switching the redox activity and magnetic
 properties of trisphenylamine-based coordination polymers
;
_journal_name_full CrystEngComm
_journal_paper_doi 10.1039/D0CE00256A
_journal_year 2020
_chemical_formula_sum 'C38 H30 Cl Co N4 O3'
_chemical_formula_weight 685.04
_space_group_crystal_system monoclinic
_space_group_IT_number 15
_space_group_name_Hall '-C 2yc'
_space_group_name_H-M_alt 'C 1 2/c 1'
_atom_sites_solution_hydrogens geom
_audit_creation_method SHELXL-2018/3
_cell_angle_alpha 90
_cell_angle_beta 101.719(2)
_cell_angle_gamma 90
_cell_formula_units_Z 8
_cell_length_a 22.2681(9)
_cell_length_b 14.5955(6)
_cell_length_c 20.1069(8)
_cell_measurement_reflns_used 4573
_cell_measurement_temperature 193(2)
_cell_measurement_theta_max 48.1
_cell_measurement_theta_min 3.2
_cell_volume 6398.8(5)
_computing_structure_refinement 'SHELXL-2018/3 (Sheldrick, 2018)'
_computing_structure_solution 'SHELXT 2014/5 (Sheldrick, 2014)'
_diffrn_ambient_temperature 193(2)
_diffrn_measured_fraction_theta_full 0.997
_diffrn_measured_fraction_theta_max 0.997
_diffrn_measurement_device_type 'Bruker D8 VENTURE PHOTON II'
_diffrn_radiation_type GaK\a
_diffrn_radiation_wavelength 1.34139
_diffrn_reflns_av_R_equivalents 0.0757
_diffrn_reflns_av_unetI/netI 0.0472
_diffrn_reflns_Laue_measured_fraction_full 0.997
_diffrn_reflns_Laue_measured_fraction_max 0.997
_diffrn_reflns_limit_h_max 20
_diffrn_reflns_limit_h_min -24
_diffrn_reflns_limit_k_max 16
_diffrn_reflns_limit_k_min -16
_diffrn_reflns_limit_l_max 22
_diffrn_reflns_limit_l_min -18
_diffrn_reflns_number 28912
_diffrn_reflns_point_group_measured_fraction_full 0.997
_diffrn_reflns_point_group_measured_fraction_max 0.997
_diffrn_reflns_theta_full 48.142
_diffrn_reflns_theta_max 48.142
_diffrn_reflns_theta_min 3.170
_exptl_absorpt_coefficient_mu 3.686
_exptl_absorpt_correction_type multi-scan
_exptl_absorpt_process_details sadabs
_exptl_crystal_density_diffrn 1.422
_exptl_crystal_description block
_exptl_crystal_F_000 2832
_exptl_crystal_size_max 0.350
_exptl_crystal_size_mid 0.220
_exptl_crystal_size_min 0.010
_exptl_transmission_factor_max 0.964
_exptl_transmission_factor_min 0.435
_refine_diff_density_max 0.803
_refine_diff_density_min -0.525
_refine_diff_density_rms 0.070
_refine_ls_extinction_method none
_refine_ls_goodness_of_fit_ref 1.046
_refine_ls_hydrogen_treatment constr
_refine_ls_matrix_type full
_refine_ls_number_parameters 426
_refine_ls_number_reflns 4573
_refine_ls_number_restraints 0
_refine_ls_restrained_S_all 1.046
_refine_ls_R_factor_all 0.0541
_refine_ls_R_factor_gt 0.0438
_refine_ls_shift/su_max 0.001
_refine_ls_shift/su_mean 0.000
_refine_ls_structure_factor_coef Fsqd
_refine_ls_weighting_details 'w=1/[\s^2^(Fo^2^)+(0.0611P)^2^+11.6137P] where P=(Fo^2^+2Fc^2^)/3'
_refine_ls_weighting_scheme calc
_refine_ls_wR_factor_gt 0.1144
_refine_ls_wR_factor_ref 0.1216
_reflns_Friedel_coverage 0.000
_reflns_number_gt 3884
_reflns_number_total 4573
_reflns_threshold_expression 'I > 2\s(I)'
_cod_data_source_file d0ce00256a2.cif
_cod_data_source_block 4-Co-TPA
_cod_original_sg_symbol_H-M 'C 2/c'
_cod_database_code 7240159
_shelx_shelxl_version_number 2018/3
_shelx_space_group_comment
;
The symmetry employed for this shelxl refinement is uniquely defined
by the following loop, which should always be used as a source of
symmetry information in preference to the above space-group names.
They are only intended as comments.
;
_shelx_estimated_absorpt_t_min 0.359
_shelx_estimated_absorpt_t_max 0.964

loop_
_space_group_symop_operation_xyz
'x, y, z'
'-x, y, -z+1/2'
'x+1/2, y+1/2, z'
'-x+1/2, y+1/2, -z+1/2'
'-x, -y, -z'
'x, -y, z-1/2'
'-x+1/2, -y+1/2, -z'
'x+1/2, -y+1/2, z-1/2'

loop_
_atom_site_label
_atom_site_type_symbol
_atom_site_fract_x
_atom_site_fract_y
_atom_site_fract_z
_atom_site_U_iso_or_equiv
_atom_site_adp_type
_atom_site_occupancy
_atom_site_site_symmetry_order
_atom_site_calc_flag
_atom_site_refinement_flags_posn
_atom_site_refinement_flags_adp
_atom_site_refinement_flags_occupancy
_atom_site_disorder_assembly
_atom_site_disorder_group
Co1 Co 0.30839(2) 0.04192(3) 0.78954(2) 0.02607(17) Uani 1 1 d . . . . .
Cl1 Cl 0.22194(4) -0.04988(6) 0.76257(5) 0.0419(3) Uani 1 1 d . . . . .
O1 O 0.35118(12) -0.01709(19) 0.88254(13) 0.0478(7) Uani 1 1 d . . . . .
O2 O 0.40236(10) 0.09445(16) 0.84760(13) 0.0386(6) Uani 1 1 d . . . . .
N1 N 0.55649(13) 0.45076(17) 0.60930(15) 0.0317(7) Uani 1 1 d . . . . .
N2 N 0.30117(12) 0.13576(17) 0.70967(13) 0.0264(6) Uani 1 1 d . . . . .
N3 N 0.76500(12) 0.35685(18) 0.34313(13) 0.0285(6) Uani 1 1 d . . . . .
N4 N 0.63699(13) 0.94403(18) 0.75739(14) 0.0310(7) Uani 1 1 d . . . . .
C1 C 0.56732(15) 0.5366(2) 0.64324(17) 0.0283(8) Uani 1 1 d . . . . .
C1AA C 0.45120(17) 0.0167(3) 0.94609(18) 0.0419(9) Uani 1 1 d . . . . .
C2 C 0.57017(15) 0.6180(2) 0.60863(17) 0.0323(8) Uani 1 1 d . . . . .
H2 H 0.565489 0.617565 0.560604 0.039 Uiso 1 1 calc R U . . .
C3 C 0.57977(15) 0.7000(2) 0.64363(17) 0.0309(8) Uani 1 1 d . . . . .
H3 H 0.582099 0.755239 0.619272 0.037 Uiso 1 1 calc R U . . .
C4 C 0.58611(14) 0.7031(2) 0.71409(16) 0.0278(8) Uani 1 1 d . . . . .
C5 C 0.58210(16) 0.6211(2) 0.74832(17) 0.0345(8) Uani 1 1 d . . . . .
H5 H 0.585356 0.621594 0.796162 0.041 Uiso 1 1 calc R U . . .
C6 C 0.57343(16) 0.5388(2) 0.71348(18) 0.0338(8) Uani 1 1 d . . . . .
H6 H 0.571624 0.483324 0.737728 0.041 Uiso 1 1 calc R U . . .
C7 C 0.59453(15) 0.7917(2) 0.75022(16) 0.0304(8) Uani 1 1 d . . . . .
C8 C 0.63077(15) 0.8596(2) 0.73065(17) 0.0325(8) Uani 1 1 d . . . . .
H8 H 0.652639 0.845441 0.696025 0.039 Uiso 1 1 calc R U . . .
C9 C 0.60663(17) 0.9620(2) 0.80712(18) 0.0371(9) Uani 1 1 d . . . . .
H9 H 0.609454 1.021907 0.825932 0.045 Uiso 1 1 calc R U . . .
C10 C 0.57160(17) 0.8981(2) 0.83230(18) 0.0392(9) Uani 1 1 d . . . . .
H10 H 0.552304 0.912929 0.868929 0.047 Uiso 1 1 calc R U . . .
C11 C 0.56510(15) 0.8124(2) 0.80343(17) 0.0338(8) Uani 1 1 d . . . . .
H11 H 0.540706 0.767476 0.819577 0.041 Uiso 1 1 calc R U . . .
C12 C 0.50497(15) 0.4000(2) 0.62123(16) 0.0280(8) Uani 1 1 d . . . . .
C13 C 0.44753(16) 0.4412(2) 0.60920(18) 0.0337(8) Uani 1 1 d . . . . .
H13 H 0.443238 0.502820 0.593637 0.040 Uiso 1 1 calc R U . . .
C14 C 0.39672(16) 0.3938(2) 0.61962(17) 0.0344(8) Uani 1 1 d . . . . .
H14 H 0.357893 0.423255 0.611761 0.041 Uiso 1 1 calc R U . . .
C15 C 0.40167(15) 0.3029(2) 0.64157(16) 0.0271(7) Uani 1 1 d . . . . .
C16 C 0.45959(15) 0.2623(2) 0.65410(16) 0.0303(8) Uani 1 1 d . . . . .
H16 H 0.464004 0.200761 0.669616 0.036 Uiso 1 1 calc R U . . .
C17 C 0.51066(16) 0.3101(2) 0.64437(17) 0.0325(8) Uani 1 1 d . . . . .
H17 H 0.549767 0.281417 0.653520 0.039 Uiso 1 1 calc R U . . .
C18 C 0.34643(15) 0.2511(2) 0.64995(15) 0.0272(7) Uani 1 1 d . . . . .
C19 C 0.28945(16) 0.2658(2) 0.60777(17) 0.0364(8) Uani 1 1 d . . . . .
H19 H 0.285083 0.310041 0.572433 0.044 Uiso 1 1 calc R U . . .
C20 C 0.23939(16) 0.2159(3) 0.61760(18) 0.0398(9) Uani 1 1 d . . . . .
H20 H 0.200253 0.225616 0.589258 0.048 Uiso 1 1 calc R U . . .
C21 C 0.24675(15) 0.1519(2) 0.66895(16) 0.0317(8) Uani 1 1 d . . . . .
H21 H 0.212021 0.118137 0.675692 0.038 Uiso 1 1 calc R U . . .
C22 C 0.34947(15) 0.1860(2) 0.70042(15) 0.0260(7) Uani 1 1 d . . . . .
H22 H 0.387832 0.176198 0.730290 0.031 Uiso 1 1 calc R U . . .
C23 C 0.64430(15) 0.4656(2) 0.55467(17) 0.0318(8) Uani 1 1 d . . . . .
H23 H 0.658583 0.516544 0.582883 0.038 Uiso 1 1 calc R U . . .
C24 C 0.67721(16) 0.4368(2) 0.50774(17) 0.0323(8) Uani 1 1 d . . . . .
H24 H 0.712600 0.470175 0.502614 0.039 Uiso 1 1 calc R U . . .
C25 C 0.66006(15) 0.3599(2) 0.46756(16) 0.0293(8) Uani 1 1 d . . . . .
C26 C 0.60665(15) 0.3160(2) 0.47486(16) 0.0321(8) Uani 1 1 d . . . . .
H26 H 0.593557 0.263422 0.447947 0.039 Uiso 1 1 calc R U . . .
C27 C 0.57204(16) 0.3460(2) 0.51972(17) 0.0339(8) Uani 1 1 d . . . . .
H27 H 0.535062 0.315079 0.522396 0.041 Uiso 1 1 calc R U . . .
C28 C 0.59069(15) 0.4220(2) 0.56172(16) 0.0294(8) Uani 1 1 d . . . . .
C29 C 0.72844(15) 0.3840(2) 0.38468(16) 0.0306(8) Uani 1 1 d . . . . .
H29 H 0.722576 0.447912 0.389526 0.037 Uiso 1 1 calc R U . . .
C30 C 0.69867(15) 0.3248(2) 0.42101(16) 0.0288(8) Uani 1 1 d . . . . .
C31 C 0.70714(16) 0.2313(2) 0.41248(16) 0.0339(8) Uani 1 1 d . . . . .
H31 H 0.687699 0.187960 0.436364 0.041 Uiso 1 1 calc R U . . .
C32 C 0.74379(16) 0.2021(2) 0.36931(17) 0.0360(9) Uani 1 1 d . . . . .
H32 H 0.749308 0.138540 0.362234 0.043 Uiso 1 1 calc R U . . .
C33 C 0.77230(16) 0.2664(2) 0.33657(16) 0.0340(8) Uani 1 1 d . . . . .
H33 H 0.798499 0.245652 0.307841 0.041 Uiso 1 1 calc R U . . .
C34 C 0.39919(18) 0.0369(3) 0.88701(19) 0.0438(10) Uani 1 1 d . . . . .
C35 C 0.49510(18) 0.0834(3) 0.9665(2) 0.0476(10) Uani 1 1 d . . . . .
H35 H 0.492111 0.140480 0.943392 0.057 Uiso 1 1 calc R U . . .
C36 C 0.45668(19) -0.0674(3) 0.9796(2) 0.0504(11) Uani 1 1 d . . . . .
H36 H 0.427086 -0.113992 0.965295 0.061 Uiso 1 1 calc R U . . .
O3 O 0.29628(17) 0.9134(3) -0.01853(16) 0.0776(10) Uani 1 1 d . . . . .
H3A H 0.313075 0.926354 -0.051156 0.116 Uiso 1 1 calc R U . . .
C37 C 0.3285(2) 0.9554(3) 0.0407(2) 0.0692(14) Uani 1 1 d . . . . .
H37A H 0.342363 1.016227 0.029618 0.104 Uiso 1 1 calc R U . . .
H37B H 0.364114 0.917846 0.060556 0.104 Uiso 1 1 calc R U . . .
H37C H 0.301571 0.961619 0.073420 0.104 Uiso 1 1 calc R U . . .

loop_
_atom_site_aniso_label
_atom_site_aniso_U_11
_atom_site_aniso_U_22
_atom_site_aniso_U_33
_atom_site_aniso_U_23
_atom_site_aniso_U_13
_atom_site_aniso_U_12
Co1 0.0254(3) 0.0270(3) 0.0274(3) 0.00628(19) 0.0089(2) 0.0006(2)
Cl1 0.0355(5) 0.0349(5) 0.0599(6) -0.0092(4) 0.0204(4) -0.0070(4)
O1 0.0415(16) 0.0564(17) 0.0433(15) 0.0070(13) 0.0039(12) 0.0003(14)
O2 0.0332(14) 0.0339(14) 0.0470(15) 0.0088(12) 0.0039(12) -0.0020(11)
N1 0.0326(16) 0.0277(16) 0.0405(17) -0.0083(12) 0.0211(14) -0.0084(12)
N2 0.0241(15) 0.0284(15) 0.0282(14) -0.0003(12) 0.0092(12) -0.0019(12)
N3 0.0298(15) 0.0266(16) 0.0305(15) -0.0019(12) 0.0092(12) 0.0035(12)
N4 0.0323(16) 0.0279(16) 0.0338(16) -0.0070(12) 0.0087(13) -0.0050(12)
C1 0.0226(18) 0.0304(19) 0.0342(19) -0.0047(15) 0.0112(15) -0.0021(14)
C1AA 0.041(2) 0.043(2) 0.039(2) 0.0028(18) 0.0023(18) 0.0010(18)
C2 0.038(2) 0.032(2) 0.0299(18) -0.0010(15) 0.0131(15) -0.0022(16)
C3 0.0328(19) 0.0253(18) 0.0372(19) 0.0037(15) 0.0134(15) -0.0033(14)
C4 0.0207(17) 0.0302(19) 0.0339(18) -0.0038(15) 0.0088(14) -0.0034(14)
C5 0.038(2) 0.037(2) 0.0302(18) -0.0019(16) 0.0095(16) -0.0044(16)
C6 0.039(2) 0.0261(19) 0.038(2) 0.0032(15) 0.0119(17) -0.0029(15)
C7 0.0254(18) 0.0322(19) 0.0330(18) -0.0025(15) 0.0046(15) -0.0034(15)
C8 0.0299(19) 0.033(2) 0.0364(19) -0.0064(16) 0.0116(15) -0.0044(15)
C9 0.046(2) 0.032(2) 0.037(2) -0.0125(16) 0.0168(18) -0.0074(16)
C10 0.043(2) 0.042(2) 0.038(2) -0.0095(17) 0.0198(17) -0.0068(18)
C11 0.0292(19) 0.038(2) 0.0349(19) -0.0034(16) 0.0082(15) -0.0069(16)
C12 0.0320(19) 0.0274(18) 0.0271(17) -0.0028(14) 0.0116(15) -0.0051(15)
C13 0.040(2) 0.0232(18) 0.042(2) 0.0050(15) 0.0173(17) 0.0001(16)
C14 0.031(2) 0.0279(19) 0.046(2) 0.0033(16) 0.0126(16) 0.0039(15)
C15 0.0290(19) 0.0264(18) 0.0276(17) 0.0028(14) 0.0097(14) -0.0002(14)
C16 0.034(2) 0.0234(18) 0.0361(19) 0.0038(15) 0.0122(15) 0.0002(15)
C17 0.0294(19) 0.0306(19) 0.041(2) 0.0031(15) 0.0144(16) 0.0047(15)
C18 0.0304(19) 0.0242(18) 0.0289(17) 0.0008(14) 0.0104(15) 0.0011(14)
C19 0.034(2) 0.037(2) 0.037(2) 0.0118(16) 0.0067(16) 0.0028(17)
C20 0.0261(19) 0.045(2) 0.045(2) 0.0119(18) 0.0002(16) 0.0010(17)
C21 0.0249(19) 0.036(2) 0.0354(19) 0.0014(16) 0.0082(16) -0.0049(15)
C22 0.0259(18) 0.0255(17) 0.0267(17) 0.0014(14) 0.0054(14) 0.0004(14)
C23 0.0296(19) 0.0312(19) 0.0361(19) -0.0076(15) 0.0099(16) -0.0069(15)
C24 0.0277(19) 0.0343(19) 0.038(2) -0.0002(16) 0.0134(16) -0.0038(15)
C25 0.0344(19) 0.0251(18) 0.0296(18) 0.0004(14) 0.0094(15) 0.0022(15)
C26 0.039(2) 0.0294(18) 0.0295(18) -0.0048(15) 0.0109(16) -0.0064(16)
C27 0.034(2) 0.034(2) 0.0355(19) -0.0029(16) 0.0113(16) -0.0093(16)
C28 0.0327(19) 0.0276(18) 0.0291(18) 0.0002(15) 0.0091(15) -0.0014(15)
C29 0.0332(19) 0.0273(18) 0.0327(18) -0.0022(15) 0.0101(16) 0.0031(15)
C30 0.0288(18) 0.0312(19) 0.0270(17) -0.0003(14) 0.0073(14) 0.0006(15)
C31 0.043(2) 0.0289(19) 0.0310(18) 0.0015(15) 0.0102(16) -0.0010(16)
C32 0.049(2) 0.0257(19) 0.0340(19) 0.0016(15) 0.0099(17) 0.0053(16)
C33 0.037(2) 0.035(2) 0.0321(18) -0.0028(16) 0.0119(16) 0.0090(16)
C34 0.032(2) 0.064(3) 0.032(2) -0.010(2) -0.0005(17) 0.005(2)
C35 0.046(2) 0.040(2) 0.053(2) 0.0107(19) 0.002(2) -0.0001(19)
C36 0.054(3) 0.044(2) 0.047(2) 0.0100(19) -0.003(2) -0.006(2)
O3 0.089(3) 0.089(2) 0.0542(19) -0.0071(18) 0.0137(18) -0.026(2)
C37 0.064(3) 0.086(4) 0.054(3) -0.010(2) 0.004(2) -0.003(3)

loop_
_atom_type_symbol
_atom_type_description
_atom_type_scat_dispersion_real
_atom_type_scat_dispersion_imag
_atom_type_scat_source
C C 0.0137 0.0067 'International Tables Vol C Tables 4.2.6.8 and 6.1.1.4'
H H 0.0000 0.0000 'International Tables Vol C Tables 4.2.6.8 and 6.1.1.4'
Cl Cl 0.3281 0.5435 'International Tables Vol C Tables 4.2.6.8 and 6.1.1.4'
Co Co -0.6628 2.9049 'International Tables Vol C Tables 4.2.6.8 and 6.1.1.4'
N N 0.0241 0.0134 'International Tables Vol C Tables 4.2.6.8 and 6.1.1.4'
O O 0.0389 0.0241 'International Tables Vol C Tables 4.2.6.8 and 6.1.1.4'

loop_
_geom_angle_atom_site_label_1
_geom_angle_atom_site_label_2
_geom_angle_atom_site_label_3
_geom_angle
_geom_angle_site_symmetry_1
_geom_angle_site_symmetry_3
_geom_angle_publ_flag
N2 Co1 O1 154.29(11) . . ?
N2 Co1 N3 87.87(10) . 8_456 ?
O1 Co1 N3 90.25(10) . 8_456 ?
N2 Co1 N4 93.36(10) . 2_646 ?
O1 Co1 N4 85.74(10) . 2_646 ?
N3 Co1 N4 173.19(10) 8_456 2_646 ?
N2 Co1 O2 95.22(10) . . ?
O1 Co1 O2 59.09(10) . . ?
N3 Co1 O2 88.39(9) 8_456 . ?
N4 Co1 O2 84.82(10) 2_646 . ?
N2 Co1 Cl1 105.56(8) . . ?
O1 Co1 Cl1 100.14(8) . . ?
N3 Co1 Cl1 94.44(7) 8_456 . ?
N4 Co1 Cl1 91.69(8) 2_646 . ?
O2 Co1 Cl1 159.10(7) . . ?
N2 Co1 C34 122.78(13) . . ?
O1 Co1 C34 31.55(12) . . ?
N3 Co1 C34 90.08(11) 8_456 . ?
N4 Co1 C34 83.62(11) 2_646 . ?
O2 Co1 C34 27.56(11) . . ?
Cl1 Co1 C34 131.59(11) . . ?
C34 O1 Co1 91.7(2) . . ?
C34 O2 Co1 86.0(2) . . ?
C28 N1 C1 121.9(3) . . ?
C28 N1 C12 121.7(3) . . ?
C1 N1 C12 116.1(2) . . ?
C21 N2 C22 118.0(3) . . ?
C21 N2 Co1 120.3(2) . . ?
C22 N2 Co1 121.6(2) . . ?
C29 N3 C33 117.0(3) . . ?
C29 N3 Co1 119.8(2) . 8 ?
C33 N3 Co1 123.2(2) . 8 ?
C8 N4 C9 116.9(3) . . ?
C8 N4 Co1 116.4(2) . 2_666 ?
C9 N4 Co1 126.6(2) . 2_666 ?
C2 C1 C6 119.0(3) . . ?
C2 C1 N1 122.3(3) . . ?
C6 C1 N1 118.6(3) . . ?
C35 C1AA C36 119.3(4) . . ?
C35 C1AA C34 118.6(4) . . ?
C36 C1AA C34 122.1(4) . . ?
C3 C2 C1 120.3(3) . . ?
C3 C2 H2 119.8 . . ?
C1 C2 H2 119.8 . . ?
C2 C3 C4 121.2(3) . . ?
C2 C3 H3 119.4 . . ?
C4 C3 H3 119.4 . . ?
C5 C4 C3 118.1(3) . . ?
C5 C4 C7 121.6(3) . . ?
C3 C4 C7 120.3(3) . . ?
C6 C5 C4 120.8(3) . . ?
C6 C5 H5 119.6 . . ?
C4 C5 H5 119.6 . . ?
C5 C6 C1 120.6(3) . . ?
C5 C6 H6 119.7 . . ?
C1 C6 H6 119.7 . . ?
C8 C7 C11 117.0(3) . . ?
C8 C7 C4 120.7(3) . . ?
C11 C7 C4 122.3(3) . . ?
N4 C8 C7 124.3(3) . . ?
N4 C8 H8 117.9 . . ?
C7 C8 H8 117.9 . . ?
N4 C9 C10 123.4(3) . . ?
N4 C9 H9 118.3 . . ?
C10 C9 H9 118.3 . . ?
C11 C10 C9 118.7(3) . . ?
C11 C10 H10 120.7 . . ?
C9 C10 H10 120.7 . . ?
C10 C11 C7 119.7(3) . . ?
C10 C11 H11 120.2 . . ?
C7 C11 H11 120.2 . . ?
C17 C12 C13 119.1(3) . . ?
C17 C12 N1 121.7(3) . . ?
C13 C12 N1 119.3(3) . . ?
C14 C13 C12 120.7(3) . . ?
C14 C13 H13 119.7 . . ?
C12 C13 H13 119.7 . . ?
C13 C14 C15 120.8(3) . . ?
C13 C14 H14 119.6 . . ?
C15 C14 H14 119.6 . . ?
C14 C15 C16 118.1(3) . . ?
C14 C15 C18 120.5(3) . . ?
C16 C15 C18 121.4(3) . . ?
C17 C16 C15 121.2(3) . . ?
C17 C16 H16 119.4 . . ?
C15 C16 H16 119.4 . . ?
C16 C17 C12 120.2(3) . . ?
C16 C17 H17 119.9 . . ?
C12 C17 H17 119.9 . . ?
C22 C18 C19 117.2(3) . . ?
C22 C18 C15 121.1(3) . . ?
C19 C18 C15 121.8(3) . . ?
C20 C19 C18 119.6(3) . . ?
C20 C19 H19 120.2 . . ?
C18 C19 H19 120.2 . . ?
C21 C20 C19 119.3(3) . . ?
C21 C20 H20 120.4 . . ?
C19 C20 H20 120.4 . . ?
N2 C21 C20 122.2(3) . . ?
N2 C21 H21 118.9 . . ?
C20 C21 H21 118.9 . . ?
N2 C22 C18 123.7(3) . . ?
N2 C22 H22 118.1 . . ?
C18 C22 H22 118.1 . . ?
C24 C23 C28 121.4(3) . . ?
C24 C23 H23 119.3 . . ?
C28 C23 H23 119.3 . . ?
C23 C24 C25 121.7(3) . . ?
C23 C24 H24 119.2 . . ?
C25 C24 H24 119.2 . . ?
C26 C25 C24 116.9(3) . . ?
C26 C25 C30 121.8(3) . . ?
C24 C25 C30 121.2(3) . . ?
C27 C26 C25 122.1(3) . . ?
C27 C26 H26 118.9 . . ?
C25 C26 H26 118.9 . . ?
C26 C27 C28 120.7(3) . . ?
C26 C27 H27 119.7 . . ?
C28 C27 H27 119.7 . . ?
C23 C28 N1 122.0(3) . . ?
C23 C28 C27 117.2(3) . . ?
N1 C28 C27 120.8(3) . . ?
N3 C29 C30 124.2(3) . . ?
N3 C29 H29 117.9 . . ?
C30 C29 H29 117.9 . . ?
C29 C30 C31 117.0(3) . . ?
C29 C30 C25 121.3(3) . . ?
C31 C30 C25 121.7(3) . . ?
C32 C31 C30 119.6(3) . . ?
C32 C31 H31 120.2 . . ?
C30 C31 H31 120.2 . . ?
C33 C32 C31 118.8(3) . . ?
C33 C32 H32 120.6 . . ?
C31 C32 H32 120.6 . . ?
N3 C33 C32 123.3(3) . . ?
N3 C33 H33 118.4 . . ?
C32 C33 H33 118.4 . . ?
O2 C34 O1 123.0(4) . . ?
O2 C34 C1AA 122.2(4) . . ?
O1 C34 C1AA 114.7(4) . . ?
O2 C34 Co1 66.4(2) . . ?
O1 C34 Co1 56.70(18) . . ?
C1AA C34 Co1 170.2(3) . . ?
C36 C35 C1AA 120.3(4) 5_657 . ?
C36 C35 H35 119.9 5_657 . ?
C1AA C35 H35 119.9 . . ?
C35 C36 C1AA 120.4(4) 5_657 . ?
C35 C36 H36 119.8 5_657 . ?
C1AA C36 H36 119.8 . . ?
C37 O3 H3A 109.5 . . ?
O3 C37 H37A 109.5 . . ?
O3 C37 H37B 109.5 . . ?
H37A C37 H37B 109.5 . . ?
O3 C37 H37C 109.5 . . ?
H37A C37 H37C 109.5 . . ?
H37B C37 H37C 109.5 . . ?

loop_
_geom_bond_atom_site_label_1
_geom_bond_atom_site_label_2
_geom_bond_distance
_geom_bond_site_symmetry_2
_geom_bond_publ_flag
Co1 N2 2.092(3) . ?
Co1 O1 2.103(3) . ?
Co1 N3 2.168(3) 8_456 ?
Co1 N4 2.208(3) 2_646 ?
Co1 O2 2.310(2) . ?
Co1 Cl1 2.3176(10) . ?
Co1 C34 2.515(4) . ?
O1 C34 1.317(5) . ?
O2 C34 1.166(4) . ?
N1 C28 1.403(4) . ?
N1 C1 1.424(4) . ?
N1 C12 1.427(4) . ?
N2 C21 1.339(4) . ?
N2 C22 1.346(4) . ?
N3 C29 1.339(4) . ?
N3 C33 1.341(4) . ?
N4 C8 1.340(4) . ?
N4 C9 1.342(4) . ?
C1 C2 1.385(5) . ?
C1 C6 1.391(5) . ?
C1AA C35 1.382(5) . ?
C1AA C36 1.393(5) . ?
C1AA C34 1.510(5) . ?
C2 C3 1.382(5) . ?
C2 H2 0.9500 . ?
C3 C4 1.396(5) . ?
C3 H3 0.9500 . ?
C4 C5 1.393(5) . ?
C4 C7 1.477(5) . ?
C5 C6 1.384(5) . ?
C5 H5 0.9500 . ?
C6 H6 0.9500 . ?
C7 C8 1.385(5) . ?
C7 C11 1.397(5) . ?
C8 H8 0.9500 . ?
C9 C10 1.377(5) . ?
C9 H9 0.9500 . ?
C10 C11 1.374(5) . ?
C10 H10 0.9500 . ?
C11 H11 0.9500 . ?
C12 C17 1.389(5) . ?
C12 C13 1.390(5) . ?
C13 C14 1.379(5) . ?
C13 H13 0.9500 . ?
C14 C15 1.395(4) . ?
C14 H14 0.9500 . ?
C15 C16 1.395(5) . ?
C15 C18 1.483(4) . ?
C16 C17 1.381(5) . ?
C16 H16 0.9500 . ?
C17 H17 0.9500 . ?
C18 C22 1.381(4) . ?
C18 C19 1.392(5) . ?
C19 C20 1.379(5) . ?
C19 H19 0.9500 . ?
C20 C21 1.377(5) . ?
C20 H20 0.9500 . ?
C21 H21 0.9500 . ?
C22 H22 0.9500 . ?
C23 C24 1.373(5) . ?
C23 C28 1.386(5) . ?
C23 H23 0.9500 . ?
C24 C25 1.390(5) . ?
C24 H24 0.9500 . ?
C25 C26 1.385(5) . ?
C25 C30 1.484(4) . ?
C26 C27 1.372(5) . ?
C26 H26 0.9500 . ?
C27 C28 1.404(5) . ?
C27 H27 0.9500 . ?
C29 C30 1.384(4) . ?
C29 H29 0.9500 . ?
C30 C31 1.394(5) . ?
C31 C32 1.374(5) . ?
C31 H31 0.9500 . ?
C32 C33 1.373(5) . ?
C32 H32 0.9500 . ?
C33 H33 0.9500 . ?
C35 C36 1.382(5) 5_657 ?
C35 H35 0.9500 . ?
C36 H36 0.9500 . ?
O3 C37 1.401(5) . ?
O3 H3A 0.8400 . ?
C37 H37A 0.9800 . ?
C37 H37B 0.9800 . ?
C37 H37C 0.9800 . ?
